data_4132767
loop_
_publ_author_name
'Zhiquan, Lei'
'Xie, Han'
'Border, Sarah E.'
'Gallucci, Judith'
'Pavlovi\'c, Radoslav Z'
'Badji\'c, Jovica D'

_publ_section_title
;
 A Stimuli-Responsive Molecular Capsule with Switchable Dynamics,
 Chirality, and Encapsulation Characteristics.
;
_journal_issue 35
_journal_name_full 'Journal of the American Chemical Society'
_journal_page_first 11091
_journal_page_last 11100
_journal_paper_doi 10.1021/jacs.8b06190
_journal_volume 140
_journal_year 2018
_chemical_formula_moiety 'C60 H40 N7 O6, Cl1, C1 H4 O1, 1.5(C1 D1 Cl3)'
_chemical_formula_sum 'C62.5 H44 Cl5.5 D1.5 N7 O7'
_chemical_formula_weight 1203.04
_space_group_IT_number 14
_space_group_name_Hall '-P 2yn'
_space_group_name_H-M_alt 'P 1 21/n 1'
_symmetry_cell_setting monoclinic
_symmetry_Int_Tables_number 14
_symmetry_space_group_name_Hall '-P 2yn'
_symmetry_space_group_name_H-M 'P 1 21/n 1'
_atom_sites_solution_hydrogens mixed
_atom_sites_solution_primary dual
_audit_conform_dict_location ftp://ftp.iucr.org/pub/cif_core.dic
_audit_conform_dict_name cif_core.dic
_audit_conform_dict_version 2.4.3
_audit_creation_date 2018-03-07T13:37:08-00:00
_audit_creation_method 'WinGX routine CIF_UPDATE'
_cell_angle_alpha 90
_cell_angle_beta 100.614(2)
_cell_angle_gamma 90
_cell_formula_units_Z 4
_cell_length_a 18.4626(7)
_cell_length_b 19.0335(8)
_cell_length_c 19.1173(8)
_cell_measurement_reflns_used 9585
_cell_measurement_temperature 150(2)
_cell_measurement_theta_max 25.047
_cell_measurement_theta_min 2.819
_cell_measurement_wavelength 0.71073
_cell_volume 6603.0(5)
_computing_cell_refinement 'SAINT v8.38A (Bruker, 2017)'
_computing_data_collection 'Apex3 v2017.3-0 (Bruker, 2017)'
_computing_data_reduction 'SAINT v8.38A (Bruker, 2017)'
_computing_molecular_graphics 'Ortep for Windows (Farrugia, 2012)'
_computing_publication_material 'WinGX publication routines (Farrugia, 2012)'
_computing_structure_refinement 'SHELXL-2014/7 (Sheldrick, 2014)'
_computing_structure_solution 'SHELXT_2014/5 (Sheldrick, 2015)'
_diffrn_ambient_temperature 150(2)
_diffrn_measured_fraction_theta_full 0.996
_diffrn_measured_fraction_theta_max 0.996
_diffrn_measurement_device_type 'Bruker D8 Venture PHOTON II CPAD'
_diffrn_radiation_monochromator 'TRIUMPH curved--crystal'
_diffrn_radiation_probe x-ray
_diffrn_radiation_type MoK\a
_diffrn_radiation_wavelength 0.71073
_diffrn_reflns_av_R_equivalents 0.0411
_diffrn_reflns_Laue_measured_fraction_full 0.996
_diffrn_reflns_Laue_measured_fraction_max 0.996
_diffrn_reflns_limit_h_max 22
_diffrn_reflns_limit_h_min -21
_diffrn_reflns_limit_k_max 22
_diffrn_reflns_limit_k_min -22
_diffrn_reflns_limit_l_max 22
_diffrn_reflns_limit_l_min -22
_diffrn_reflns_number 134541
_diffrn_reflns_point_group_measured_fraction_full 0.996
_diffrn_reflns_point_group_measured_fraction_max 0.996
_diffrn_reflns_theta_full 25.087
_diffrn_reflns_theta_max 25.087
_diffrn_reflns_theta_min 2.819
_diffrn_source 'fine--focus tube'
_exptl_absorpt_coefficient_mu 0.293
_exptl_absorpt_correction_T_max 0.745
_exptl_absorpt_correction_T_min 0.679
_exptl_absorpt_correction_type multi-scan
_exptl_absorpt_process_details 'SADABS-2016/2 (Bruker AXS )'
_exptl_crystal_colour colorless
_exptl_crystal_density_diffrn 1.21
_exptl_crystal_density_method 'not measured'
_exptl_crystal_description plate
_exptl_crystal_F_000 2476
_exptl_crystal_size_max 0.38
_exptl_crystal_size_mid 0.27
_exptl_crystal_size_min 0.19
_platon_squeeze_details
;
TITL shelx     P 21/n       R = 0.17
CELL   18.4626   19.0335   19.1173     90.00    100.61     90.00
SPGR P21/n
# Solvent Accessible Volume =      1130
# Electrons Found in S.A.V. =       240
# Note: Atoms in Void are Labelled as Cxxx and Qxxx for all Others
C101 0.345 0.508 0.154 !       6.07 eA-3
C102 0.297 0.600 0.188 !       4.30 eA-3
C103 0.718 0.027 0.614 !       3.96 eA-3
C104 0.353 0.048 0.314 !       2.80 eA-3
C105 0.246 0.523 0.184 !       2.12 eA-3
Q106 0.747 0.019 0.217 !       1.73 eA-3
Q107 0.284 0.344 0.704 !       1.58 eA-3
C108 0.207 0.594 0.104 !       1.54 eA-3
Q109 0.636 0.108 0.178 !       1.51 eA-3
Q110 0.387 0.363 0.206 !       1.34 eA-3
Q111 0.313 0.823 0.438 !       1.29 eA-3
Q112 0.109 0.666 0.236 !       1.25 eA-3
Q113 0.300 0.868 0.839 !       1.23 eA-3
Q114 0.624 0.689 0.751 !       0.99 eA-3
Q115 0.525 0.794 0.493 !       0.96 eA-3
Q116 0.608 0.811 0.580 !       0.92 eA-3
Q117 0.368 0.250 0.294 !       0.91 eA-3
C118 0.248 0.633 0.287 !       0.91 eA-3
C119 0.752 0.367 0.713 !       0.91 eA-3
Q120 0.201 0.435 0.676 !       0.90 eA-3
Q121 0.824 0.322 0.929 !       0.89 eA-3
Q122 0.295 0.674 0.275 !       0.88 eA-3
Q123 0.188 0.741 0.202 !       0.87 eA-3
Q124 0.737 0.189 0.651 !       0.87 eA-3
Q125 0.892 0.771 0.858 !       0.85 eA-3
Q126 0.144 0.782 0.789 !       0.74 eA-3
Q127 0.722 0.232 0.703 !       0.65 eA-3
Q128 0.238 0.954 0.041 !       0.61 eA-3
Q129 0.232 0.907 0.811 !       0.58 eA-3
Q130 0.131 0.268 0.073 !       0.58 eA-3
Q131 0.894 0.607 0.842 !       0.58 eA-3
Q132 0.357 0.683 0.338 !       0.52 eA-3
Q133 0.860 0.798 0.333 !       0.52 eA-3
;
_refine_diff_density_max 1.35
_refine_diff_density_min -1.057
_refine_diff_density_rms 0.104
_refine_ls_extinction_method none
_refine_ls_goodness_of_fit_ref 1.095
_refine_ls_hydrogen_treatment constr
_refine_ls_matrix_type full
_refine_ls_number_constraints 0
_refine_ls_number_parameters 757
_refine_ls_number_reflns 11691
_refine_ls_number_restraints 6
_refine_ls_restrained_S_all 1.095
_refine_ls_R_factor_all 0.1111
_refine_ls_R_factor_gt 0.1029
_refine_ls_shift/su_max 0
_refine_ls_shift/su_mean 0
_refine_ls_structure_factor_coef Fsqd
_refine_ls_weighting_details 'w=1/[\s^2^(Fo^2^)+(0.1370P)^2^+24.1252P] where P=(Fo^2^+2Fc^2^)/3'
_refine_ls_weighting_scheme calc
_refine_ls_wR_factor_gt 0.2881
_refine_ls_wR_factor_ref 0.2958
_reflns_number_gt 10274
_reflns_number_total 11691
_reflns_threshold_expression 'I > 2\s(I)'
_cod_data_source_file ja8b06190_si_001.cif
_cod_data_source_block Badjic2178
_cod_original_sg_symbol_H-M 'P 21/n'
_cod_original_formula_sum 'C62.50 H44 Cl5.50 D1.50 N7 O7'
_cod_database_code 4132767
_platon_squeeze_void_probe_radius 1.20

loop_
_symmetry_equiv_pos_as_xyz
'x, y, z'
'-x+1/2, y+1/2, -z+1/2'
'-x, -y, -z'
'x-1/2, -y-1/2, z-1/2'

loop_
_atom_site_label
_atom_site_type_symbol
_atom_site_fract_x
_atom_site_fract_y
_atom_site_fract_z
_atom_site_U_iso_or_equiv
_atom_site_adp_type
_atom_site_occupancy
_atom_site_calc_flag
O1 O 0.5477(2) 0.4339(2) 0.2691(3) 0.0702(13) Uani 1 d
O2 O 0.48373(18) 0.66483(19) 0.28088(18) 0.0428(8) Uani 1 d
O3 O 0.75283(18) 0.85431(18) 0.41560(18) 0.0410(8) Uani 1 d
O4 O 0.99309(18) 0.78613(17) 0.45474(19) 0.0427(8) Uani 1 d
O5 O 1.03355(16) 0.50190(16) 0.42004(17) 0.0355(7) Uani 1 d
O6 O 0.87608(17) 0.32502(15) 0.33080(16) 0.0334(7) Uani 1 d
N1 N 0.5007(2) 0.5446(2) 0.2834(2) 0.0439(10) Uani 1 d
N2 N 0.5771(2) 0.5754(2) 0.4147(2) 0.0377(9) Uani 1 d
N3 N 0.8755(2) 0.82929(19) 0.4509(2) 0.0335(8) Uani 1 d
N4 N 0.8521(2) 0.71098(19) 0.52120(19) 0.0320(8) Uani 1 d
N5 N 0.95820(18) 0.40493(18) 0.39181(18) 0.0266(7) Uani 1 d
N6 N 0.84349(18) 0.42996(17) 0.46182(18) 0.0259(7) Uani 1 d
N7 N 0.74717(18) 0.56362(18) 0.50180(19) 0.0282(7) Uani 1 d
C1 C 0.7558(2) 0.5942(2) 0.0732(2) 0.0317(9) Uani 1 d
C2 C 0.7376(2) 0.6657(2) 0.0826(2) 0.0307(9) Uani 1 d
C3 C 0.7918(2) 0.7129(2) 0.1085(2) 0.0296(9) Uani 1 d
C4 C 0.8665(2) 0.6909(2) 0.1227(2) 0.0327(9) Uani 1 d
C5 C 0.8842(2) 0.6225(2) 0.1126(2) 0.0336(10) Uani 1 d
C6 C 0.8277(3) 0.5727(2) 0.0877(2) 0.0330(10) Uani 1 d
C7 C 0.6823(3) 0.5564(3) 0.0463(3) 0.0391(11) Uani 1 d
H7 H 0.6849 0.5093 0.0237 0.047 Uiso 1 calc
C8 C 0.6387(2) 0.5612(2) 0.1066(3) 0.0361(10) Uani 1 d
C9 C 0.6209(2) 0.6330(2) 0.1131(2) 0.0322(9) Uani 1 d
C10 C 0.6546(2) 0.6727(2) 0.0581(2) 0.0335(9) Uani 1 d
H10 H 0.6351 0.7209 0.0452 0.04 Uiso 1 calc
C11 C 0.6428(3) 0.6165(3) -0.0022(3) 0.0433(12) Uani 1 d
H11A H 0.6682 0.6284 -0.042 0.052 Uiso 1 calc
H11B H 0.5901 0.6064 -0.0205 0.052 Uiso 1 calc
C12 C 0.6163(3) 0.5107(2) 0.1504(3) 0.0433(12) Uani 1 d
H12 H 0.6289 0.4626 0.1473 0.052 Uiso 1 calc
C13 C 0.5744(3) 0.5344(2) 0.1989(3) 0.0401(11) Uani 1 d
C14 C 0.5565(2) 0.6051(2) 0.2043(3) 0.0348(10) Uani 1 d
C15 C 0.5800(2) 0.6567(2) 0.1616(2) 0.0309(9) Uani 1 d
H15 H 0.5685 0.705 0.1657 0.037 Uiso 1 calc
C16 C 0.5417(3) 0.4955(3) 0.2527(3) 0.0501(14) Uani 1 d
C17 C 0.5100(2) 0.6127(3) 0.2596(2) 0.0372(11) Uani 1 d
C18 C 0.4650(3) 0.5309(4) 0.3434(3) 0.0587(17) Uani 1 d
H18A H 0.4617 0.4795 0.3501 0.07 Uiso 1 calc
H18B H 0.4142 0.5498 0.333 0.07 Uiso 1 calc
C19 C 0.5053(3) 0.5632(3) 0.4107(3) 0.0465(13) Uani 1 d
C20 C 0.4686(3) 0.5794(4) 0.4654(4) 0.0638(19) Uani 1 d
H20 H 0.4173 0.5705 0.4609 0.077 Uiso 1 calc
C21 C 0.5080(4) 0.6088(4) 0.5267(4) 0.071(2) Uani 1 d
H21 H 0.4841 0.6201 0.5653 0.085 Uiso 1 calc
C22 C 0.5826(3) 0.6219(3) 0.5317(3) 0.0573(16) Uani 1 d
H22 H 0.6108 0.6422 0.5734 0.069 Uiso 1 calc
C23 C 0.6150(3) 0.6046(3) 0.4741(3) 0.0395(11) Uani 1 d
C24 C 0.7916(2) 0.7909(2) 0.1290(2) 0.0305(9) Uani 1 d
H24 H 0.7462 0.8186 0.1099 0.037 Uiso 1 calc
C25 C 0.8195(2) 0.7932(2) 0.2095(2) 0.0296(9) Uani 1 d
C26 C 0.8942(2) 0.7717(2) 0.2214(2) 0.0320(9) Uani 1 d
C27 C 0.9124(2) 0.7562(2) 0.1493(3) 0.0351(10) Uani 1 d
H27 H 0.9659 0.7549 0.146 0.042 Uiso 1 calc
C28 C 0.8645(3) 0.8136(3) 0.1050(3) 0.0389(11) Uani 1 d
H28A H 0.8624 0.8083 0.0531 0.047 Uiso 1 calc
H28B H 0.88 0.8619 0.1203 0.047 Uiso 1 calc
C29 C 0.7850(2) 0.8124(2) 0.2647(2) 0.0298(9) Uani 1 d
H29 H 0.7344 0.8251 0.2569 0.036 Uiso 1 calc
C30 C 0.8282(2) 0.8122(2) 0.3323(2) 0.0298(9) Uani 1 d
C31 C 0.9018(2) 0.7913(2) 0.3443(2) 0.0312(9) Uani 1 d
C32 C 0.9367(2) 0.7699(2) 0.2892(2) 0.0326(9) Uani 1 d
H32 H 0.9866 0.7549 0.2976 0.039 Uiso 1 calc
C33 C 0.8101(3) 0.8343(2) 0.4013(2) 0.0330(10) Uani 1 d
C34 C 0.9322(2) 0.8000(2) 0.4212(3) 0.0341(10) Uani 1 d
C35 C 0.8801(3) 0.8361(2) 0.5274(3) 0.0412(11) Uani 1 d
H35A H 0.84 0.8673 0.5366 0.049 Uiso 1 calc
H35B H 0.9276 0.8584 0.5483 0.049 Uiso 1 calc
C36 C 0.8741(2) 0.7668(2) 0.5632(2) 0.0337(10) Uani 1 d
C37 C 0.8907(3) 0.7616(3) 0.6363(3) 0.0444(12) Uani 1 d
H37 H 0.9055 0.8021 0.6644 0.053 Uiso 1 calc
C38 C 0.8858(3) 0.6974(3) 0.6685(3) 0.0501(13) Uani 1 d
H38 H 0.8976 0.6929 0.7188 0.06 Uiso 1 calc
C39 C 0.8632(2) 0.6396(3) 0.6260(3) 0.0393(11) Uani 1 d
H39 H 0.8591 0.5946 0.6465 0.047 Uiso 1 calc
C40 C 0.8468(2) 0.6487(2) 0.5526(2) 0.0305(9) Uani 1 d
C41 C 0.9567(3) 0.5820(3) 0.1243(3) 0.0365(10) Uani 1 d
H41 H 1.0029 0.6103 0.1273 0.044 Uiso 1 calc
C42 C 0.9520(2) 0.5331(2) 0.1866(2) 0.0314(9) Uani 1 d
C43 C 0.8973(2) 0.4825(2) 0.1609(2) 0.0304(9) Uani 1 d
C44 C 0.8670(3) 0.5024(3) 0.0834(2) 0.0362(10) Uani 1 d
H44 H 0.8391 0.4652 0.0526 0.043 Uiso 1 calc
C45 C 0.9391(3) 0.5290(3) 0.0623(3) 0.0433(12) Uani 1 d
H45A H 0.9768 0.4917 0.0646 0.052 Uiso 1 calc
H45B H 0.9308 0.5519 0.015 0.052 Uiso 1 calc
C46 C 0.9873(2) 0.5337(2) 0.2569(2) 0.0323(9) Uani 1 d
H46 H 1.0228 0.5683 0.2752 0.039 Uiso 1 calc
C47 C 0.9673(2) 0.4803(2) 0.2992(2) 0.0300(9) Uani 1 d
C48 C 0.9166(2) 0.4289(2) 0.2729(2) 0.0272(8) Uani 1 d
C49 C 0.8791(2) 0.4291(2) 0.2022(2) 0.0304(9) Uani 1 d
H49 H 0.8433 0.3946 0.1843 0.036 Uiso 1 calc
C50 C 0.9922(2) 0.4670(2) 0.3769(2) 0.0284(9) Uani 1 d
C51 C 0.9117(2) 0.3789(2) 0.3315(2) 0.0267(8) Uani 1 d
C52 C 0.9628(2) 0.3745(2) 0.4618(2) 0.0301(9) Uani 1 d
H52A H 1.0024 0.3985 0.4953 0.036 Uiso 1 calc
H52B H 0.9764 0.3244 0.46 0.036 Uiso 1 calc
C53 C 0.8915(2) 0.3803(2) 0.4897(2) 0.0280(9) Uani 1 d
C54 C 0.8798(3) 0.3362(2) 0.5446(2) 0.0363(10) Uani 1 d
H54 H 0.9148 0.3011 0.5629 0.044 Uiso 1 calc
C55 C 0.8163(3) 0.3444(3) 0.5718(3) 0.0455(12) Uani 1 d
H55 H 0.8066 0.3148 0.609 0.055 Uiso 1 calc
C56 C 0.7667(3) 0.3964(3) 0.5444(3) 0.0408(11) Uani 1 d
H56 H 0.7228 0.4034 0.5628 0.049 Uiso 1 calc
C57 C 0.7824(2) 0.4380(2) 0.4897(2) 0.0292(9) Uani 1 d
C58 C 0.6939(2) 0.6216(2) 0.4729(3) 0.0351(10) Uani 1 d
H58A H 0.7076 0.6647 0.5012 0.042 Uiso 1 calc
H58B H 0.699 0.6317 0.4232 0.042 Uiso 1 calc
C59 C 0.8250(2) 0.5879(2) 0.5033(2) 0.0311(9) Uani 1 d
H59A H 0.859 0.5482 0.5182 0.037 Uiso 1 calc
H59B H 0.8303 0.6017 0.4546 0.037 Uiso 1 calc
C60 C 0.7317(2) 0.4970(2) 0.4590(2) 0.0311(9) Uani 1 d
H60A H 0.7379 0.5061 0.4094 0.037 Uiso 1 calc
H60B H 0.68 0.4826 0.4579 0.037 Uiso 1 calc
Cl1A Cl 0.71694(7) 0.53026(8) 0.64976(7) 0.0508(4) Uani 1 d
O1A O 0.7932(6) 0.6020(5) 0.2779(5) 0.146(3) Uani 1 d
C1A C 0.7462(7) 0.6128(8) 0.3155(5) 0.141(5) Uani 1 d
C1B C 0.6896(5) 0.6816(6) 0.7277(6) 0.069(4) Uani 0.5 d
D1B H 0.71 0.6402 0.7056 0.083 Uiso 0.5 calc
Cl1B Cl 0.6067(2) 0.6564(3) 0.7519(4) 0.121(2) Uani 0.5 d
Cl2B Cl 0.6741(5) 0.7495(4) 0.6640(6) 0.195(4) Uani 0.5 d
Cl3B Cl 0.7545(3) 0.7077(5) 0.8025(4) 0.181(4) Uani 0.5 d
C1C C 0.4971(5) 0.7882(4) 0.4061(5) 0.116(4) Uani 1 d
D1C H 0.4858 0.7439 0.3781 0.139 Uiso 1 calc
Cl1C Cl 0.4525(4) 0.78410(18) 0.4772(3) 0.249(4) Uani 1 d
Cl2C Cl 0.45837(17) 0.85903(18) 0.35144(13) 0.1241(11) Uani 1 d
Cl3C Cl 0.5921(2) 0.7961(2) 0.4277(2) 0.1675(16) Uani 1 d
H1N7 H 0.7397 0.5578 0.5487 0.201 Uiso 1 d

loop_
_atom_site_aniso_label
_atom_site_aniso_U_11
_atom_site_aniso_U_22
_atom_site_aniso_U_33
_atom_site_aniso_U_23
_atom_site_aniso_U_13
_atom_site_aniso_U_12
O1 0.062(3) 0.035(2) 0.109(4) 0.030(2) 0.005(2) -0.0090(18)
O2 0.0363(18) 0.050(2) 0.0402(18) 0.0118(16) 0.0024(14) 0.0074(16)
O3 0.0347(17) 0.0465(19) 0.0390(18) -0.0050(15) -0.0005(14) 0.0101(15)
O4 0.0330(17) 0.0363(18) 0.051(2) -0.0021(15) -0.0123(15) 0.0047(14)
O5 0.0286(15) 0.0322(16) 0.0402(17) -0.0023(13) -0.0085(13) -0.0025(13)
O6 0.0323(16) 0.0243(15) 0.0399(17) -0.0006(12) -0.0028(13) -0.0020(12)
N1 0.031(2) 0.043(2) 0.054(3) 0.019(2) -0.0028(18) -0.0095(17)
N2 0.0241(18) 0.048(2) 0.041(2) 0.0184(18) 0.0054(16) 0.0048(16)
N3 0.0338(19) 0.0260(18) 0.036(2) -0.0031(15) -0.0049(15) 0.0018(15)
N4 0.0297(18) 0.0317(19) 0.0318(18) -0.0077(15) -0.0019(15) 0.0015(15)
N5 0.0210(16) 0.0256(17) 0.0305(18) -0.0008(14) -0.0025(13) 0.0030(13)
N6 0.0215(16) 0.0220(16) 0.0311(18) -0.0008(13) -0.0034(13) -0.0005(13)
N7 0.0213(16) 0.0273(18) 0.0339(18) 0.0002(14) -0.0004(14) 0.0053(14)
C1 0.034(2) 0.033(2) 0.027(2) -0.0019(17) 0.0014(17) 0.0051(18)
C2 0.032(2) 0.031(2) 0.028(2) 0.0045(17) 0.0045(17) 0.0062(18)
C3 0.031(2) 0.028(2) 0.031(2) 0.0069(17) 0.0068(17) 0.0052(17)
C4 0.032(2) 0.034(2) 0.035(2) 0.0073(18) 0.0122(18) 0.0043(18)
C5 0.034(2) 0.037(2) 0.033(2) 0.0072(18) 0.0128(18) 0.0097(19)
C6 0.039(2) 0.034(2) 0.027(2) 0.0021(17) 0.0077(18) 0.0115(19)
C7 0.040(3) 0.032(2) 0.041(3) -0.0089(19) -0.005(2) 0.0051(19)
C8 0.028(2) 0.027(2) 0.049(3) -0.0030(19) -0.0062(19) 0.0018(17)
C9 0.024(2) 0.026(2) 0.043(2) 0.0028(18) -0.0040(18) 0.0003(16)
C10 0.033(2) 0.032(2) 0.034(2) 0.0031(18) 0.0002(18) 0.0054(18)
C11 0.041(3) 0.043(3) 0.040(3) -0.003(2) -0.007(2) 0.010(2)
C12 0.035(2) 0.023(2) 0.067(3) 0.001(2) -0.006(2) -0.0010(18)
C13 0.031(2) 0.025(2) 0.060(3) 0.010(2) -0.004(2) -0.0045(18)
C14 0.026(2) 0.026(2) 0.047(3) 0.0072(19) -0.0069(18) -0.0021(17)
C15 0.026(2) 0.022(2) 0.041(2) 0.0034(17) -0.0031(17) -0.0016(16)
C16 0.036(3) 0.035(3) 0.071(4) 0.018(3) -0.008(2) -0.013(2)
C17 0.025(2) 0.043(3) 0.037(2) 0.014(2) -0.0095(18) -0.007(2)
C18 0.029(2) 0.079(4) 0.063(4) 0.035(3) -0.003(2) -0.015(3)
C19 0.025(2) 0.055(3) 0.059(3) 0.034(3) 0.007(2) 0.007(2)
C20 0.036(3) 0.081(4) 0.079(4) 0.044(4) 0.024(3) 0.024(3)
C21 0.056(4) 0.092(5) 0.075(4) 0.033(4) 0.039(4) 0.043(4)
C22 0.051(3) 0.071(4) 0.052(3) 0.010(3) 0.015(3) 0.037(3)
C23 0.030(2) 0.049(3) 0.038(2) 0.013(2) 0.0053(19) 0.020(2)
C24 0.030(2) 0.027(2) 0.035(2) 0.0076(17) 0.0048(17) 0.0029(17)
C25 0.027(2) 0.0201(19) 0.040(2) 0.0072(17) 0.0012(17) 0.0008(16)
C26 0.027(2) 0.024(2) 0.045(2) 0.0049(18) 0.0082(18) 0.0020(16)
C27 0.024(2) 0.033(2) 0.049(3) 0.011(2) 0.0116(19) 0.0038(18)
C28 0.035(2) 0.038(3) 0.046(3) 0.012(2) 0.014(2) 0.003(2)
C29 0.027(2) 0.024(2) 0.037(2) 0.0017(17) 0.0018(17) 0.0045(16)
C30 0.027(2) 0.023(2) 0.038(2) 0.0028(17) 0.0010(17) 0.0015(16)
C31 0.024(2) 0.023(2) 0.043(2) 0.0038(17) -0.0047(17) 0.0010(16)
C32 0.022(2) 0.026(2) 0.046(3) 0.0053(18) -0.0007(18) 0.0021(16)
C33 0.038(2) 0.022(2) 0.036(2) -0.0017(17) -0.0019(19) -0.0001(18)
C34 0.033(2) 0.022(2) 0.044(3) -0.0002(18) -0.0038(19) -0.0036(17)
C35 0.048(3) 0.032(2) 0.038(2) -0.0104(19) -0.005(2) 0.003(2)
C36 0.027(2) 0.036(2) 0.033(2) -0.0093(18) -0.0052(17) 0.0043(18)
C37 0.044(3) 0.050(3) 0.034(2) -0.011(2) -0.005(2) -0.008(2)
C38 0.047(3) 0.069(4) 0.030(2) -0.001(2) -0.003(2) -0.008(3)
C39 0.031(2) 0.046(3) 0.038(2) 0.005(2) -0.0008(19) -0.002(2)
C40 0.0205(19) 0.036(2) 0.033(2) -0.0027(18) -0.0006(16) 0.0034(17)
C41 0.031(2) 0.040(3) 0.041(2) 0.010(2) 0.0146(19) 0.0120(19)
C42 0.029(2) 0.029(2) 0.038(2) 0.0020(18) 0.0110(18) 0.0087(17)
C43 0.029(2) 0.031(2) 0.031(2) -0.0025(17) 0.0038(17) 0.0094(17)
C44 0.043(3) 0.037(2) 0.029(2) -0.0006(18) 0.0074(19) 0.013(2)
C45 0.048(3) 0.046(3) 0.040(3) 0.008(2) 0.021(2) 0.020(2)
C46 0.025(2) 0.030(2) 0.041(2) 0.0002(18) 0.0041(18) 0.0012(17)
C47 0.0219(19) 0.028(2) 0.038(2) -0.0001(18) 0.0017(17) 0.0031(16)
C48 0.0238(19) 0.026(2) 0.031(2) -0.0020(16) 0.0007(16) 0.0034(16)
C49 0.029(2) 0.029(2) 0.032(2) -0.0053(17) 0.0017(17) 0.0024(17)
C50 0.0181(18) 0.027(2) 0.037(2) -0.0005(17) -0.0019(16) 0.0049(16)
C51 0.0221(19) 0.023(2) 0.034(2) -0.0034(16) 0.0018(16) 0.0036(16)
C52 0.024(2) 0.027(2) 0.034(2) 0.0014(17) -0.0055(17) 0.0041(16)
C53 0.028(2) 0.0212(19) 0.032(2) -0.0022(16) -0.0031(16) 0.0007(16)
C54 0.037(2) 0.028(2) 0.040(2) 0.0054(19) -0.0005(19) 0.0060(18)
C55 0.053(3) 0.038(3) 0.048(3) 0.014(2) 0.015(2) 0.002(2)
C56 0.035(2) 0.038(3) 0.051(3) 0.004(2) 0.013(2) -0.001(2)
C57 0.025(2) 0.025(2) 0.035(2) -0.0024(17) -0.0011(17) -0.0014(16)
C58 0.031(2) 0.031(2) 0.040(2) 0.0038(19) -0.0016(18) 0.0095(18)
C59 0.023(2) 0.028(2) 0.041(2) -0.0034(18) 0.0034(17) 0.0013(16)
C60 0.0207(19) 0.032(2) 0.037(2) -0.0031(18) -0.0039(17) 0.0016(17)
Cl1A 0.0428(7) 0.0694(9) 0.0431(7) 0.0034(6) 0.0154(5) -0.0032(6)
O1A 0.180(8) 0.143(7) 0.130(6) 0.006(5) 0.069(6) 0.021(6)
C1A 0.150(9) 0.223(14) 0.069(5) 0.049(7) 0.074(6) 0.095(10)
C1B 0.046(6) 0.053(7) 0.100(10) -0.026(7) -0.009(6) 0.005(5)
Cl1B 0.063(2) 0.096(3) 0.212(6) -0.042(4) 0.049(3) 0.018(2)
Cl2B 0.159(6) 0.084(4) 0.313(12) 0.042(5) -0.037(7) -0.026(4)
Cl3B 0.071(3) 0.294(10) 0.167(5) -0.165(7) -0.004(3) 0.043(4)
C1C 0.182(11) 0.076(6) 0.109(7) -0.024(5) 0.081(7) -0.054(6)
Cl1C 0.517(10) 0.095(2) 0.216(4) 0.025(2) 0.283(6) 0.036(4)
Cl2C 0.141(2) 0.157(3) 0.0738(13) -0.0152(14) 0.0174(14) -0.085(2)
Cl3C 0.167(3) 0.126(3) 0.197(4) 0.057(3) -0.001(3) -0.041(2)

loop_
_atom_type_symbol
_atom_type_description
_atom_type_scat_dispersion_real
_atom_type_scat_dispersion_imag
_atom_type_scat_source
C C 0.0033 0.0016 'International Tables Vol C Tables 4.2.6.8 and 6.1.1.4'
D D 0 0 'International Tables Vol C Tables 4.2.6.8 and 6.1.1.4'
N N 0.0061 0.0033 'International Tables Vol C Tables 4.2.6.8 and 6.1.1.4'
O O 0.0106 0.006 'International Tables Vol C Tables 4.2.6.8 and 6.1.1.4'
Cl Cl 0.1484 0.1585 'International Tables Vol C Tables 4.2.6.8 and 6.1.1.4'
H H 0 0 'International Tables Vol C Tables 4.2.6.8 and 6.1.1.4'

loop_
_geom_angle_atom_site_label_1
_geom_angle_atom_site_label_2
_geom_angle_atom_site_label_3
_geom_angle
C17 N1 C16 112.1(4)
C17 N1 C18 121.8(5)
C16 N1 C18 124.9(5)
C19 N2 C23 118.6(4)
C34 N3 C33 111.9(4)
C34 N3 C35 122.4(4)
C33 N3 C35 124.0(4)
C40 N4 C36 118.0(4)
C50 N5 C51 111.3(3)
C50 N5 C52 125.3(3)
C51 N5 C52 123.0(3)
C53 N6 C57 117.8(4)
C59 N7 C60 110.7(3)
C59 N7 C58 109.7(3)
C60 N7 C58 111.7(3)
C59 N7 H1N7 109.1
C60 N7 H1N7 111.9
C58 N7 H1N7 103.6
C6 C1 C2 120.3(4)
C6 C1 C7 133.8(4)
C2 C1 C7 106.0(4)
C3 C2 C1 120.0(4)
C3 C2 C10 133.0(4)
C1 C2 C10 107.0(4)
C2 C3 C4 119.8(4)
C2 C3 C24 133.7(4)
C4 C3 C24 106.5(4)
C5 C4 C3 120.3(4)
C5 C4 C27 133.3(4)
C3 C4 C27 106.4(4)
C4 C5 C6 120.1(4)
C4 C5 C41 133.5(5)
C6 C5 C41 106.4(4)
C1 C6 C5 119.5(4)
C1 C6 C44 134.6(4)
C5 C6 C44 105.9(4)
C8 C7 C1 106.0(4)
C8 C7 C11 98.7(4)
C1 C7 C11 98.2(4)
C8 C7 H7 117
C1 C7 H7 117
C11 C7 H7 117
C12 C8 C9 121.0(5)
C12 C8 C7 132.3(4)
C9 C8 C7 106.7(4)
C15 C9 C8 122.7(4)
C15 C9 C10 130.6(4)
C8 C9 C10 106.7(4)
C9 C10 C2 105.1(3)
C9 C10 C11 98.7(4)
C2 C10 C11 99.4(4)
C9 C10 H10 116.9
C2 C10 H10 116.9
C11 C10 H10 116.9
C10 C11 C7 94.4(4)
C10 C11 H11A 112.8
C7 C11 H11A 112.8
C10 C11 H11B 112.8
C7 C11 H11B 112.8
H11A C11 H11B 110.3
C8 C12 C13 116.4(4)
C8 C12 H12 121.8
C13 C12 H12 121.8
C12 C13 C14 122.1(5)
C12 C13 C16 130.6(5)
C14 C13 C16 107.3(5)
C13 C14 C15 122.1(5)
C13 C14 C17 108.9(4)
C15 C14 C17 129.1(4)
C9 C15 C14 115.6(4)
C9 C15 H15 122.2
C14 C15 H15 122.2
O1 C16 N1 124.7(6)
O1 C16 C13 129.1(6)
N1 C16 C13 106.2(4)
O2 C17 N1 125.0(5)
O2 C17 C14 129.8(4)
N1 C17 C14 105.3(4)
N1 C18 C19 112.3(4)
N1 C18 H18A 109.1
C19 C18 H18A 109.1
N1 C18 H18B 109.1
C19 C18 H18B 109.1
H18A C18 H18B 107.9
N2 C19 C20 122.6(6)
N2 C19 C18 116.9(5)
C20 C19 C18 120.5(5)
C21 C20 C19 118.6(5)
C21 C20 H20 120.7
C19 C20 H20 120.7
C20 C21 C22 119.5(6)
C20 C21 H21 120.2
C22 C21 H21 120.2
C23 C22 C21 118.2(6)
C23 C22 H22 120.9
C21 C22 H22 120.9
N2 C23 C22 122.5(5)
N2 C23 C58 115.8(4)
C22 C23 C58 121.6(5)
C25 C24 C3 105.6(3)
C25 C24 C28 98.0(3)
C3 C24 C28 98.6(3)
C25 C24 H24 117.2
C3 C24 H24 117.2
C28 C24 H24 117.2
C29 C25 C26 121.8(4)
C29 C25 C24 131.2(4)
C26 C25 C24 106.9(4)
C32 C26 C25 121.6(4)
C32 C26 C27 131.8(4)
C25 C26 C27 106.6(4)
C26 C27 C4 105.0(3)
C26 C27 C28 99.2(4)
C4 C27 C28 99.5(4)
C26 C27 H27 116.8
C4 C27 H27 116.8
C28 C27 H27 116.8
C27 C28 C24 94.6(3)
C27 C28 H28A 112.8
C24 C28 H28A 112.8
C27 C28 H28B 112.8
C24 C28 H28B 112.8
H28A C28 H28B 110.3
C25 C29 C30 116.3(4)
C25 C29 H29 121.8
C30 C29 H29 121.8
C29 C30 C31 122.0(4)
C29 C30 C33 130.1(4)
C31 C30 C33 107.9(4)
C32 C31 C30 122.1(4)
C32 C31 C34 129.8(4)
C30 C31 C34 108.0(4)
C26 C32 C31 116.0(4)
C26 C32 H32 122
C31 C32 H32 122
O3 C33 N3 123.8(4)
O3 C33 C30 130.1(4)
N3 C33 C30 106.1(4)
O4 C34 N3 124.3(4)
O4 C34 C31 129.9(4)
N3 C34 C31 105.9(4)
N3 C35 C36 112.6(4)
N3 C35 H35A 109.1
C36 C35 H35A 109.1
N3 C35 H35B 109.1
C36 C35 H35B 109.1
H35A C35 H35B 107.8
N4 C36 C37 122.3(5)
N4 C36 C35 117.5(4)
C37 C36 C35 120.2(4)
C38 C37 C36 119.6(5)
C38 C37 H37 120.2
C36 C37 H37 120.2
C37 C38 C39 118.7(5)
C37 C38 H38 120.6
C39 C38 H38 120.6
C38 C39 C40 118.5(5)
C38 C39 H39 120.7
C40 C39 H39 120.7
N4 C40 C39 122.9(4)
N4 C40 C59 115.7(4)
C39 C40 C59 121.4(4)
C5 C41 C42 104.3(3)
C5 C41 C45 99.3(4)
C42 C41 C45 99.5(4)
C5 C41 H41 116.9
C42 C41 H41 116.9
C45 C41 H41 116.9
C46 C42 C43 121.5(4)
C46 C42 C41 132.1(4)
C43 C42 C41 106.4(4)
C49 C43 C42 122.7(4)
C49 C43 C44 131.1(4)
C42 C43 C44 106.2(4)
C43 C44 C6 104.9(3)
C43 C44 C45 98.9(4)
C6 C44 C45 99.5(4)
C43 C44 H44 116.9
C6 C44 H44 116.9
C45 C44 H44 116.9
C41 C45 C44 94.9(3)
C41 C45 H45A 112.8
C44 C45 H45A 112.8
C41 C45 H45B 112.8
C44 C45 H45B 112.8
H45A C45 H45B 110.2
C42 C46 C47 115.6(4)
C42 C46 H46 122.2
C47 C46 H46 122.2
C48 C47 C46 122.6(4)
C48 C47 C50 107.9(4)
C46 C47 C50 129.5(4)
C47 C48 C49 122.1(4)
C47 C48 C51 108.1(4)
C49 C48 C51 129.8(4)
C43 C49 C48 115.4(4)
C43 C49 H49 122.3
C48 C49 H49 122.3
O5 C50 N5 125.1(4)
O5 C50 C47 128.6(4)
N5 C50 C47 106.2(3)
O6 C51 N5 123.8(4)
O6 C51 C48 129.8(4)
N5 C51 C48 106.3(3)
N5 C52 C53 113.0(3)
N5 C52 H52A 109
C53 C52 H52A 109
N5 C52 H52B 109
C53 C52 H52B 109
H52A C52 H52B 107.8
N6 C53 C54 122.9(4)
N6 C53 C52 117.8(4)
C54 C53 C52 119.3(4)
C55 C54 C53 118.5(4)
C55 C54 H54 120.7
C53 C54 H54 120.7
C54 C55 C56 119.3(4)
C54 C55 H55 120.3
C56 C55 H55 120.3
C55 C56 C57 118.6(4)
C55 C56 H56 120.7
C57 C56 H56 120.7
N6 C57 C56 122.9(4)
N6 C57 C60 115.9(4)
C56 C57 C60 121.2(4)
C23 C58 N7 114.0(4)
C23 C58 H58A 108.8
N7 C58 H58A 108.8
C23 C58 H58B 108.8
N7 C58 H58B 108.8
H58A C58 H58B 107.7
C40 C59 N7 113.2(3)
C40 C59 H59A 108.9
N7 C59 H59A 108.9
C40 C59 H59B 108.9
N7 C59 H59B 108.9
H59A C59 H59B 107.8
N7 C60 C57 111.8(3)
N7 C60 H60A 109.2
C57 C60 H60A 109.2
N7 C60 H60B 109.2
C57 C60 H60B 109.2
H60A C60 H60B 107.9
Cl1B C1B Cl3B 111.2(7)
Cl1B C1B Cl2B 110.2(7)
Cl3B C1B Cl2B 110.8(7)
Cl1B C1B D1B 108.2
Cl3B C1B D1B 108.2
Cl2B C1B D1B 108.2
Cl1C C1C Cl3C 115.3(6)
Cl1C C1C Cl2C 107.6(5)
Cl3C C1C Cl2C 110.7(4)
Cl1C C1C D1C 107.6
Cl3C C1C D1C 107.6
Cl2C C1C D1C 107.6

loop_
_geom_bond_atom_site_label_1
_geom_bond_atom_site_label_2
_geom_bond_distance
O1 C16 1.214(6)
O2 C17 1.208(6)
O3 C33 1.202(6)
O4 C34 1.217(5)
O5 C50 1.213(5)
O6 C51 1.217(5)
N1 C17 1.394(6)
N1 C16 1.398(8)
N1 C18 1.448(7)
N2 C19 1.334(6)
N2 C23 1.341(7)
N3 C34 1.393(6)
N3 C33 1.394(6)
N3 C35 1.455(6)
N4 C40 1.340(6)
N4 C36 1.347(6)
N5 C50 1.393(6)
N5 C51 1.396(5)
N5 C52 1.446(6)
N6 C53 1.338(5)
N6 C57 1.343(6)
N7 C59 1.504(5)
N7 C60 1.507(5)
N7 C58 1.513(5)
N7 H1N7 0.939
C1 C6 1.368(6)
C1 C2 1.423(6)
C1 C7 1.537(6)
C2 C3 1.367(6)
C2 C10 1.522(6)
C3 C4 1.419(6)
C3 C24 1.536(6)
C4 C5 1.365(7)
C4 C27 1.537(7)
C5 C6 1.425(7)
C5 C41 1.525(6)
C6 C44 1.532(6)
C7 C8 1.525(7)
C7 C11 1.565(7)
C7 H7 1
C8 C12 1.386(7)
C8 C9 1.418(6)
C9 C15 1.374(7)
C9 C10 1.519(6)
C10 C11 1.559(7)
C10 H10 1
C11 H11A 0.99
C11 H11B 0.99
C12 C13 1.387(8)
C12 H12 0.95
C13 C14 1.394(6)
C13 C16 1.484(7)
C14 C15 1.398(6)
C14 C17 1.486(7)
C15 H15 0.95
C18 C19 1.495(9)
C18 H18A 0.99
C18 H18B 0.99
C19 C20 1.382(9)
C20 C21 1.379(11)
C20 H20 0.95
C21 C22 1.387(9)
C21 H21 0.95
C22 C23 1.386(7)
C22 H22 0.95
C23 C58 1.496(7)
C24 C25 1.532(6)
C24 C28 1.561(6)
C24 H24 1
C25 C29 1.380(6)
C25 C26 1.415(6)
C26 C32 1.387(6)
C26 C27 1.508(7)
C27 C28 1.555(6)
C27 H27 1
C28 H28A 0.99
C28 H28B 0.99
C29 C30 1.388(6)
C29 H29 0.95
C30 C31 1.395(6)
C30 C33 1.480(6)
C31 C32 1.392(7)
C31 C34 1.483(6)
C32 H32 0.95
C35 C36 1.500(7)
C35 H35A 0.99
C35 H35B 0.99
C36 C37 1.379(7)
C37 C38 1.379(8)
C37 H37 0.95
C38 C39 1.386(8)
C38 H38 0.95
C39 C40 1.390(6)
C39 H39 0.95
C40 C59 1.501(6)
C41 C42 1.528(6)
C41 C45 1.545(7)
C41 H41 1
C42 C46 1.381(6)
C42 C43 1.417(6)
C43 C49 1.367(6)
C43 C44 1.531(6)
C44 C45 1.545(7)
C44 H44 1
C45 H45A 0.99
C45 H45B 0.99
C46 C47 1.390(6)
C46 H46 0.95
C47 C48 1.382(6)
C47 C50 1.492(6)
C48 C49 1.400(6)
C48 C51 1.485(6)
C49 H49 0.95
C52 C53 1.512(6)
C52 H52A 0.99
C52 H52B 0.99
C53 C54 1.392(6)
C54 C55 1.375(7)
C54 H54 0.95
C55 C56 1.384(7)
C55 H55 0.95
C56 C57 1.385(7)
C56 H56 0.95
C57 C60 1.509(6)
C58 H58A 0.99
C58 H58B 0.99
C59 H59A 0.99
C59 H59B 0.99
C60 H60A 0.99
C60 H60B 0.99
O1A C1A 1.243(11)
C1B Cl1B 1.747(11)
C1B Cl3B 1.758(10)
C1B Cl2B 1.763(11)
C1B D1B 1
C1C Cl1C 1.716(8)
C1C Cl3C 1.733(9)
C1C Cl2C 1.774(9)
C1C D1C 1

loop_
_geom_hbond_atom_site_label_D
_geom_hbond_atom_site_label_H
_geom_hbond_atom_site_label_A
_geom_hbond_distance_DH
_geom_hbond_distance_HA
_geom_hbond_distance_DA
_geom_hbond_angle_DHA
_geom_hbond_site_symmetry_A
C18 H18B Cl1A 0.99 2.93 3.579(5) 124.1 3_666
C22 H22 Cl2B 0.95 2.79 3.684(12) 156.8 .
C37 H37 O2 0.95 2.5 3.286(6) 140 4_676
C39 H39 Cl1A 0.95 2.91 3.504(5) 122 .
C52 H52A O5 0.99 2.65 3.253(5) 119 3_766
C54 H54 O4 0.95 2.44 3.304(6) 150.5 3_766
C56 H56 Cl1A 0.95 2.94 3.474(5) 116.5 .
C59 H59A O5 0.99 2.32 3.238(5) 154 3_766
C59 H59A N6 0.99 2.49 3.143(5) 123.3 .
C60 H60B N2 0.99 2.61 3.195(5) 117.6 .
N7 H1N7 Cl1A 0.939 2.1173 3.049(4) 171.8 .
C18 H18B Cl1A 0.99 2.93 3.579(5) 124.1 3_666
C22 H22 Cl2B 0.95 2.79 3.684(12) 156.8 .
C37 H37 O2 0.95 2.5 3.286(6) 140 4_676
C39 H39 Cl1A 0.95 2.91 3.504(5) 122 .
C52 H52A O5 0.99 2.65 3.253(5) 119 3_766
C54 H54 O4 0.95 2.44 3.304(6) 150.5 3_766
C56 H56 Cl1A 0.95 2.94 3.474(5) 116.5 .
C59 H59A O5 0.99 2.32 3.238(5) 154 3_766
C59 H59A N6 0.99 2.49 3.143(5) 123.3 .
C60 H60B N2 0.99 2.61 3.195(5) 117.6 .

loop_
_geom_torsion_atom_site_label_1
_geom_torsion_atom_site_label_2
_geom_torsion_atom_site_label_3
_geom_torsion_atom_site_label_4
_geom_torsion
C6 C1 C2 C3 -2.3(6)
C7 C1 C2 C3 178.1(4)
C6 C1 C2 C10 176.7(4)
C7 C1 C2 C10 -2.9(5)
C1 C2 C3 C4 2.9(6)
C10 C2 C3 C4 -175.8(4)
C1 C2 C3 C24 -175.7(4)
C10 C2 C3 C24 5.6(8)
C2 C3 C4 C5 -1.8(6)
C24 C3 C4 C5 177.1(4)
C2 C3 C4 C27 178.9(4)
C24 C3 C4 C27 -2.1(4)
C3 C4 C5 C6 0.0(6)
C27 C4 C5 C6 179.1(4)
C3 C4 C5 C41 -178.2(4)
C27 C4 C5 C41 0.8(9)
C2 C1 C6 C5 0.5(6)
C7 C1 C6 C5 -180.0(5)
C2 C1 C6 C44 -179.5(4)
C7 C1 C6 C44 0.1(9)
C4 C5 C6 C1 0.6(6)
C41 C5 C6 C1 179.3(4)
C4 C5 C6 C44 -179.4(4)
C41 C5 C6 C44 -0.8(4)
C6 C1 C7 C8 115.9(5)
C2 C1 C7 C8 -64.5(4)
C6 C1 C7 C11 -142.5(5)
C2 C1 C7 C11 37.1(4)
C1 C7 C8 C12 -113.1(5)
C11 C7 C8 C12 145.7(5)
C1 C7 C8 C9 67.3(4)
C11 C7 C8 C9 -33.9(4)
C12 C8 C9 C15 -1.1(7)
C7 C8 C9 C15 178.5(4)
C12 C8 C9 C10 179.3(4)
C7 C8 C9 C10 -1.1(5)
C15 C9 C10 C2 113.9(5)
C8 C9 C10 C2 -66.6(4)
C15 C9 C10 C11 -143.8(5)
C8 C9 C10 C11 35.8(4)
C3 C2 C10 C9 -112.0(5)
C1 C2 C10 C9 69.2(4)
C3 C2 C10 C11 146.2(5)
C1 C2 C10 C11 -32.6(4)
C9 C10 C11 C7 -54.0(4)
C2 C10 C11 C7 53.1(4)
C8 C7 C11 C10 53.3(4)
C1 C7 C11 C10 -54.4(4)
C9 C8 C12 C13 1.6(7)
C7 C8 C12 C13 -177.9(5)
C8 C12 C13 C14 -0.9(7)
C8 C12 C13 C16 179.8(5)
C12 C13 C14 C15 -0.5(7)
C16 C13 C14 C15 179.0(4)
C12 C13 C14 C17 178.6(4)
C16 C13 C14 C17 -1.9(5)
C8 C9 C15 C14 -0.3(6)
C10 C9 C15 C14 179.2(4)
C13 C14 C15 C9 1.0(6)
C17 C14 C15 C9 -177.9(4)
C17 N1 C16 O1 173.6(5)
C18 N1 C16 O1 5.8(8)
C17 N1 C16 C13 -6.0(5)
C18 N1 C16 C13 -173.9(4)
C12 C13 C16 O1 4.5(9)
C14 C13 C16 O1 -174.9(6)
C12 C13 C16 N1 -175.9(5)
C14 C13 C16 N1 4.7(5)
C16 N1 C17 O2 -175.9(4)
C18 N1 C17 O2 -7.6(7)
C16 N1 C17 C14 4.8(5)
C18 N1 C17 C14 173.1(4)
C13 C14 C17 O2 179.2(5)
C15 C14 C17 O2 -1.8(8)
C13 C14 C17 N1 -1.6(5)
C15 C14 C17 N1 177.4(4)
C17 N1 C18 C19 -61.7(6)
C16 N1 C18 C19 105.0(6)
C23 N2 C19 C20 0.1(7)
C23 N2 C19 C18 179.7(5)
N1 C18 C19 N2 -24.3(7)
N1 C18 C19 C20 155.3(5)
N2 C19 C20 C21 -0.7(8)
C18 C19 C20 C21 179.7(6)
C19 C20 C21 C22 0.7(9)
C20 C21 C22 C23 0.0(9)
C19 N2 C23 C22 0.6(7)
C19 N2 C23 C58 -175.8(4)
C21 C22 C23 N2 -0.6(8)
C21 C22 C23 C58 175.6(5)
C2 C3 C24 C25 114.2(5)
C4 C3 C24 C25 -64.6(4)
C2 C3 C24 C28 -145.0(5)
C4 C3 C24 C28 36.2(4)
C3 C24 C25 C29 -114.3(5)
C28 C24 C25 C29 144.4(5)
C3 C24 C25 C26 66.8(4)
C28 C24 C25 C26 -34.5(4)
C29 C25 C26 C32 -0.9(6)
C24 C25 C26 C32 178.2(4)
C29 C25 C26 C27 -179.2(4)
C24 C25 C26 C27 -0.1(4)
C32 C26 C27 C4 114.6(5)
C25 C26 C27 C4 -67.4(4)
C32 C26 C27 C28 -143.0(5)
C25 C26 C27 C28 35.0(4)
C5 C4 C27 C26 -109.9(5)
C3 C4 C27 C26 69.2(4)
C5 C4 C27 C28 147.9(5)
C3 C4 C27 C28 -33.0(4)
C26 C27 C28 C24 -54.1(4)
C4 C27 C28 C24 52.9(4)
C25 C24 C28 C27 53.2(4)
C3 C24 C28 C27 -53.9(4)
C26 C25 C29 C30 2.4(6)
C24 C25 C29 C30 -176.4(4)
C25 C29 C30 C31 -2.2(6)
C25 C29 C30 C33 175.3(4)
C29 C30 C31 C32 0.5(7)
C33 C30 C31 C32 -177.5(4)
C29 C30 C31 C34 177.7(4)
C33 C30 C31 C34 -0.2(5)
C25 C26 C32 C31 -0.9(6)
C27 C26 C32 C31 176.9(4)
C30 C31 C32 C26 1.1(6)
C34 C31 C32 C26 -175.5(4)
C34 N3 C33 O3 175.8(4)
C35 N3 C33 O3 10.7(7)
C34 N3 C33 C30 -5.3(5)
C35 N3 C33 C30 -170.4(4)
C29 C30 C33 O3 4.4(8)
C31 C30 C33 O3 -177.9(5)
C29 C30 C33 N3 -174.5(4)
C31 C30 C33 N3 3.3(5)
C33 N3 C34 O4 -175.2(4)
C35 N3 C34 O4 -9.9(7)
C33 N3 C34 C31 5.2(5)
C35 N3 C34 C31 170.5(4)
C32 C31 C34 O4 -5.5(8)
C30 C31 C34 O4 177.5(5)
C32 C31 C34 N3 174.0(4)
C30 C31 C34 N3 -2.9(5)
C34 N3 C35 C36 -71.4(6)
C33 N3 C35 C36 92.1(5)
C40 N4 C36 C37 -0.3(6)
C40 N4 C36 C35 179.8(4)
N3 C35 C36 N4 -12.1(6)
N3 C35 C36 C37 168.0(4)
N4 C36 C37 C38 0.8(8)
C35 C36 C37 C38 -179.3(5)
C36 C37 C38 C39 -0.8(8)
C37 C38 C39 C40 0.2(8)
C36 N4 C40 C39 -0.3(6)
C36 N4 C40 C59 -177.6(4)
C38 C39 C40 N4 0.3(7)
C38 C39 C40 C59 177.5(4)
C4 C5 C41 C42 111.0(5)
C6 C5 C41 C42 -67.4(4)
C4 C5 C41 C45 -146.6(5)
C6 C5 C41 C45 35.0(4)
C5 C41 C42 C46 -107.4(5)
C45 C41 C42 C46 150.3(5)
C5 C41 C42 C43 69.3(4)
C45 C41 C42 C43 -33.0(4)
C46 C42 C43 C49 -3.9(6)
C41 C42 C43 C49 178.9(4)
C46 C42 C43 C44 175.3(4)
C41 C42 C43 C44 -1.8(4)
C49 C43 C44 C6 112.7(5)
C42 C43 C44 C6 -66.5(4)
C49 C43 C44 C45 -144.9(5)
C42 C43 C44 C45 35.9(4)
C1 C6 C44 C43 -111.9(6)
C5 C6 C44 C43 68.2(4)
C1 C6 C44 C45 146.2(5)
C5 C6 C44 C45 -33.7(4)
C5 C41 C45 C44 -53.5(4)
C42 C41 C45 C44 52.9(4)
C43 C44 C45 C41 -53.8(4)
C6 C44 C45 C41 53.1(4)
C43 C42 C46 C47 2.2(6)
C41 C42 C46 C47 178.6(4)
C42 C46 C47 C48 1.2(6)
C42 C46 C47 C50 -177.6(4)
C46 C47 C48 C49 -3.3(6)
C50 C47 C48 C49 175.8(4)
C46 C47 C48 C51 177.1(4)
C50 C47 C48 C51 -3.8(4)
C42 C43 C49 C48 1.9(6)
C44 C43 C49 C48 -177.2(4)
C47 C48 C49 C43 1.6(6)
C51 C48 C49 C43 -178.9(4)
C51 N5 C50 O5 177.6(4)
C52 N5 C50 O5 4.3(6)
C51 N5 C50 C47 -2.3(4)
C52 N5 C50 C47 -175.6(3)
C48 C47 C50 O5 -176.1(4)
C46 C47 C50 O5 2.9(7)
C48 C47 C50 N5 3.8(4)
C46 C47 C50 N5 -177.2(4)
C50 N5 C51 O6 179.5(4)
C52 N5 C51 O6 -7.0(6)
C50 N5 C51 C48 0.1(4)
C52 N5 C51 C48 173.5(3)
C47 C48 C51 O6 -177.0(4)
C49 C48 C51 O6 3.4(7)
C47 C48 C51 N5 2.4(4)
C49 C48 C51 N5 -177.2(4)
C50 N5 C52 C53 108.6(4)
C51 N5 C52 C53 -63.9(5)
C57 N6 C53 C54 1.6(6)
C57 N6 C53 C52 -175.8(4)
N5 C52 C53 N6 -21.9(5)
N5 C52 C53 C54 160.6(4)
N6 C53 C54 C55 -0.6(7)
C52 C53 C54 C55 176.8(4)
C53 C54 C55 C56 -0.6(8)
C54 C55 C56 C57 0.7(8)
C53 N6 C57 C56 -1.5(6)
C53 N6 C57 C60 177.1(3)
C55 C56 C57 N6 0.3(7)
C55 C56 C57 C60 -178.2(4)
N2 C23 C58 N7 -92.3(5)
C22 C23 C58 N7 91.2(6)
C59 N7 C58 C23 -175.8(4)
C60 N7 C58 C23 61.1(5)
N4 C40 C59 N7 -106.9(4)
C39 C40 C59 N7 75.7(5)
C60 N7 C59 C40 -172.7(4)
C58 N7 C59 C40 63.6(5)
C59 N7 C60 C57 60.2(5)
C58 N7 C60 C57 -177.3(4)
N6 C57 C60 N7 -94.2(4)
C56 C57 C60 N7 84.4(5)

loop_
_platon_squeeze_void_nr
_platon_squeeze_void_average_x
_platon_squeeze_void_average_y
_platon_squeeze_void_average_z
_platon_squeeze_void_volume
_platon_squeeze_void_count_electrons
_platon_squeeze_void_content
1 0.000 0.000 0.500 479 116 ' '
2 0.060 0.368 0.625 17 1 ' '
3 0.500 0.500 0.000 478 116 ' '
4 0.138 0.768 0.798 12 1 ' '
5 0.236 0.043 0.791 15 0 ' '
6 0.264 0.543 0.709 15 0 ' '
7 0.362 0.268 0.702 12 1 ' '
8 0.439 0.868 0.875 17 1 ' '
9 0.560 0.132 0.125 16 1 ' '
10 0.638 0.732 0.298 11 1 ' '
11 0.736 0.457 0.291 15 0 ' '
12 0.764 0.957 0.209 15 0 ' '
13 0.862 0.232 0.202 12 1 ' '
14 0.939 0.632 0.375 17 1 ' '
